data_2206904
loop_
_publ_author_name
'Ni, Jia'
'Chen, Yao-Wen'
'Zhang, Haidan'

_publ_section_title
;
 Chloro{2-[tris(hydroxymethyl)methyliminomethyl]phenolato}copper(II)
;
_journal_coeditor_code CI6617
_journal_issue 10
_journal_name_full 'Acta Crystallographica Section E'
_journal_page_first m2093
_journal_page_last m2094
_journal_paper_doi 10.1107/S1600536805025626
_journal_volume 61
_journal_year 2005
_chemical_formula_iupac '[Cu (C11 H14 N O4) Cl]'
_chemical_formula_moiety 'C11 H14 Cl Cu N O4'
_chemical_formula_sum 'C11 H14 Cl Cu N O4'
_chemical_formula_weight 323.22
_chemical_name_systematic
;
Chloro{2-[tris(hydroxymethyl)methyliminomethyl]phenolato}copper(II)
;
_space_group_IT_number 114
_symmetry_cell_setting tetragonal
_symmetry_space_group_name_Hall 'P -4 2n'
_symmetry_space_group_name_H-M 'P -4 21 c'
_atom_sites_solution_hydrogens geom
_atom_sites_solution_primary direct
_atom_sites_solution_secondary difmap
_audit_creation_method SHELXL-97
_cell_angle_alpha 90.00
_cell_angle_beta 90.00
_cell_angle_gamma 90.00
_cell_formula_units_Z 8
_cell_length_a 16.7345(6)
_cell_length_b 16.7345(6)
_cell_length_c 8.7634(6)
_cell_measurement_reflns_used 1879
_cell_measurement_temperature 293(2)
_cell_measurement_theta_max 23.3
_cell_measurement_theta_min 2.4
_cell_volume 2454.1(2)
_computing_cell_refinement 'SAINT (Bruker, 2002)'
_computing_data_collection 'SMART (Bruker, 2002)'
_computing_data_reduction SAINT
_computing_molecular_graphics 'ORTEPII (Johnson, 1976)'
_computing_publication_material SHELXL97
_computing_structure_refinement 'SHELXL97 (Sheldrick, 1997)'
_computing_structure_solution 'SHELXS97 (Sheldrick, 1997)'
_diffrn_ambient_temperature 293(2)
_diffrn_measured_fraction_theta_full 0.999
_diffrn_measured_fraction_theta_max 0.999
_diffrn_measurement_device_type 'Bruker APEX area-dectector'
_diffrn_measurement_method '\f and \w'
_diffrn_radiation_monochromator graphite
_diffrn_radiation_source 'fine-focus sealed tube'
_diffrn_radiation_type MoK\a
_diffrn_radiation_wavelength 0.71073
_diffrn_reflns_av_R_equivalents 0.0493
_diffrn_reflns_av_sigmaI/netI 0.0383
_diffrn_reflns_limit_h_max 21
_diffrn_reflns_limit_h_min -21
_diffrn_reflns_limit_k_max 21
_diffrn_reflns_limit_k_min -21
_diffrn_reflns_limit_l_max 11
_diffrn_reflns_limit_l_min -11
_diffrn_reflns_number 20984
_diffrn_reflns_theta_full 27.86
_diffrn_reflns_theta_max 27.86
_diffrn_reflns_theta_min 1.72
_diffrn_standards_decay_% 0
_diffrn_standards_interval_count 0
_diffrn_standards_interval_time 0
_diffrn_standards_number 0
_exptl_absorpt_coefficient_mu 2.002
_exptl_absorpt_correction_T_max 0.8725
_exptl_absorpt_correction_T_min 0.6785
_exptl_absorpt_correction_type multi-scan
_exptl_absorpt_process_details '(SADABS; Bruker, 2002)'
_exptl_crystal_colour green
_exptl_crystal_density_diffrn 1.750
_exptl_crystal_density_method 'not measured'
_exptl_crystal_description Needle
_exptl_crystal_F_000 1320
_exptl_crystal_size_max 0.21
_exptl_crystal_size_mid 0.09
_exptl_crystal_size_min 0.07
_refine_diff_density_max 0.364
_refine_diff_density_min -0.212
_refine_ls_abs_structure_details 'Flack (1983), 1265 Friedel pairs'
_refine_ls_abs_structure_Flack 0.007(15)
_refine_ls_extinction_method none
_refine_ls_goodness_of_fit_ref 1.008
_refine_ls_hydrogen_treatment constr
_refine_ls_matrix_type full
_refine_ls_number_parameters 165
_refine_ls_number_reflns 2918
_refine_ls_number_restraints 0
_refine_ls_restrained_S_all 1.008
_refine_ls_R_factor_all 0.0408
_refine_ls_R_factor_gt 0.0346
_refine_ls_shift/su_max 0.001
_refine_ls_shift/su_mean 0.000
_refine_ls_structure_factor_coef Fsqd
_refine_ls_weighting_details 'calc w = 1/[\s^2^(Fo^2^)+(0.0354P)^2^+1.812P] where P = (Fo^2^+2Fc^2^)/3'
_refine_ls_weighting_scheme calc
_refine_ls_wR_factor_gt 0.0735
_refine_ls_wR_factor_ref 0.0774
_reflns_number_gt 2661
_reflns_number_total 2918
_reflns_threshold_expression I>2\s(I)
_cod_data_source_file ci6617.cif
_cod_data_source_block I
_cod_depositor_comments
;
The following automatic conversions were performed:
'_symmetry_cell_setting' value 'Tetragonal' changed to 'tetragonal'
according to '/home/saulius/struct/CIF-dictionaries/cif_core.dic'
dictionary named 'cif_core.dic' version 2.4.1 from 2010-06-29.

Automatic conversion script
Id: cif_fix_enum 1527 2010-12-29 10:47:43Z saulius 

The following automatic conversions were performed:

'_symmetry_cell_setting' value 'Tetragonal' changed to 'tetragonal'
according to /home/saulius/struct/CIF-dictionaries/cif_core.dic
dictionary named 'cif_core.dic' version 2.4.1 from 2010-06-29.

Automatic conversion script
Id: cif_fix_values 1715 2011-07-08 13:25:40Z adriana 
;
_cod_database_code 2206904

loop_
_symmetry_equiv_pos_as_xyz
'x, y, z'
'-x, -y, z'
'y, -x, -z'
'-y, x, -z'
'-x+1/2, y+1/2, -z+1/2'
'x+1/2, -y+1/2, -z+1/2'
'-y+1/2, -x+1/2, z+1/2'
'y+1/2, x+1/2, z+1/2'

loop_
_atom_site_label
_atom_site_fract_x
_atom_site_fract_y
_atom_site_fract_z
_atom_site_U_iso_or_equiv
_atom_site_adp_type
_atom_site_calc_flag
_atom_site_refinement_flags
_atom_site_occupancy
_atom_site_type_symbol
Cu1 0.18286(2) 0.741879(19) 0.09321(5) 0.02794(11) Uani d . 1 Cu
Cl1 0.28495(5) 0.76534(5) -0.06532(11) 0.0405(2) Uani d . 1 Cl
N1 0.09148(14) 0.73905(15) 0.2314(3) 0.0234(5) Uani d . 1 N
O1 0.21555(13) 0.63628(13) 0.1344(3) 0.0335(5) Uani d . 1 O
O2 0.13204(14) 0.84338(13) 0.0301(3) 0.0351(5) Uani d . 1 O
H2A 0.1380 0.8636 -0.0544 0.053 Uiso calc R 1 H
O3 -0.08821(14) 0.86992(15) 0.2373(2) 0.0337(5) Uani d . 1 O
H3 -0.1088 0.8869 0.3158 0.051 Uiso calc R 1 H
O4 0.07400(15) 0.84538(14) 0.5015(3) 0.0337(5) Uani d . 1 O
H4 0.1005 0.8046 0.5127 0.051 Uiso calc R 1 H
C1 0.1834(2) 0.58627(18) 0.2323(3) 0.0289(6) Uani d . 1 C
C2 0.2141(2) 0.5080(2) 0.2414(4) 0.0376(8) Uani d . 1 C
H2 0.2556 0.4931 0.1770 0.045 Uiso calc R 1 H
C3 0.1843(2) 0.4534(2) 0.3426(4) 0.0439(9) Uani d . 1 C
H3A 0.2054 0.4020 0.3446 0.053 Uiso calc R 1 H
C4 0.1232(2) 0.4736(2) 0.4422(4) 0.0421(9) Uani d . 1 C
H4A 0.1051 0.4370 0.5140 0.051 Uiso calc R 1 H
C5 0.0901(2) 0.54798(19) 0.4334(4) 0.0354(7) Uani d . 1 C
H5 0.0483 0.5611 0.4987 0.043 Uiso calc R 1 H
C6 0.11758(19) 0.60572(18) 0.3277(4) 0.0278(6) Uani d . 1 C
C7 0.07552(17) 0.68002(18) 0.3202(3) 0.0249(6) Uani d . 1 C
H7 0.0324 0.6862 0.3860 0.030 Uiso calc R 1 H
C8 0.04322(17) 0.81324(18) 0.2348(3) 0.0234(6) Uani d . 1 C
C9 0.05021(18) 0.84912(19) 0.0741(4) 0.0298(7) Uani d . 1 C
H9A 0.0167 0.8198 0.0031 0.036 Uiso calc R 1 H
H9B 0.0333 0.9046 0.0747 0.036 Uiso calc R 1 H
C10 -0.04503(17) 0.79829(18) 0.2701(3) 0.0273(6) Uani d . 1 C
H10A -0.0651 0.7547 0.2080 0.033 Uiso calc R 1 H
H10B -0.0515 0.7840 0.3766 0.033 Uiso calc R 1 H
C11 0.0808(2) 0.87221(18) 0.3487(4) 0.0295(7) Uani d . 1 C
H11A 0.1368 0.8793 0.3239 0.035 Uiso calc R 1 H
H11B 0.0547 0.9237 0.3390 0.035 Uiso calc R 1 H

loop_
_atom_site_aniso_label
_atom_site_aniso_U_11
_atom_site_aniso_U_22
_atom_site_aniso_U_33
_atom_site_aniso_U_12
_atom_site_aniso_U_13
_atom_site_aniso_U_23
Cu1 0.02737(19) 0.02232(17) 0.03414(19) 0.00267(14) 0.00942(16) 0.00233(16)
Cl1 0.0386(4) 0.0303(4) 0.0527(5) 0.0000(3) 0.0219(4) 0.0010(4)
N1 0.0232(12) 0.0231(12) 0.0239(12) -0.0004(10) 0.0004(9) -0.0011(10)
O1 0.0352(11) 0.0274(10) 0.0378(13) 0.0095(10) 0.0115(10) 0.0053(9)
O2 0.0352(12) 0.0351(12) 0.0350(12) 0.0087(10) 0.0143(10) 0.0136(10)
O3 0.0281(11) 0.0502(14) 0.0228(11) 0.0163(11) 0.0025(9) 0.0021(10)
O4 0.0450(14) 0.0304(12) 0.0258(12) 0.0083(10) -0.0084(10) -0.0055(9)
C1 0.0315(16) 0.0292(15) 0.0261(15) 0.0050(13) -0.0033(13) -0.0009(12)
C2 0.0416(19) 0.0308(16) 0.0404(19) 0.0082(15) 0.0033(16) 0.0012(15)
C3 0.050(2) 0.0251(16) 0.056(2) 0.0072(16) -0.0002(19) 0.0070(15)
C4 0.044(2) 0.0311(17) 0.051(2) -0.0064(15) 0.0007(17) 0.0187(16)
C5 0.0349(16) 0.0338(16) 0.0376(19) -0.0021(14) 0.0031(15) 0.0046(14)
C6 0.0310(17) 0.0234(15) 0.0291(16) -0.0039(12) -0.0021(13) 0.0024(13)
C7 0.0228(14) 0.0268(15) 0.0251(14) -0.0017(12) 0.0024(11) -0.0033(13)
C8 0.0231(13) 0.0272(14) 0.0197(13) 0.0033(13) 0.0002(11) -0.0003(12)
C9 0.0282(14) 0.0331(15) 0.0282(16) 0.0081(12) 0.0063(13) 0.0062(14)
C10 0.0235(14) 0.0352(17) 0.0232(14) 0.0031(13) -0.0003(11) 0.0002(13)
C11 0.0331(16) 0.0210(14) 0.0344(17) 0.0042(13) -0.0034(13) -0.0021(13)

loop_
_atom_type_symbol
_atom_type_description
_atom_type_scat_dispersion_real
_atom_type_scat_dispersion_imag
_atom_type_scat_source
C C 0.0033 0.0016 'International Tables Vol C Tables 4.2.6.8 and 6.1.1.4'
H H 0.0000 0.0000 'International Tables Vol C Tables 4.2.6.8 and 6.1.1.4'
N N 0.0061 0.0033 'International Tables Vol C Tables 4.2.6.8 and 6.1.1.4'
O O 0.0106 0.0060 'International Tables Vol C Tables 4.2.6.8 and 6.1.1.4'
Cl Cl 0.1484 0.1585 'International Tables Vol C Tables 4.2.6.8 and 6.1.1.4'
Cu Cu 0.3201 1.2651 'International Tables Vol C Tables 4.2.6.8 and 6.1.1.4'

loop_
_geom_angle_atom_site_label_1
_geom_angle_atom_site_label_2
_geom_angle_atom_site_label_3
_geom_angle
_geom_angle_publ_flag
O1 Cu1 N1 94.92(10) yes
O1 Cu1 O2 169.50(10) yes
N1 Cu1 O2 81.81(10) yes
O1 Cu1 Cl1 93.56(7) yes
N1 Cu1 Cl1 171.25(8) yes
O2 Cu1 Cl1 90.22(7) yes
C7 N1 C8 121.2(2) no
C7 N1 Cu1 123.9(2) no
C8 N1 Cu1 114.80(18) no
C1 O1 Cu1 127.2(2) no
C9 O2 Cu1 113.26(17) no
C9 O2 H2A 109.5 no
Cu1 O2 H2A 123.7 no
C10 O3 H3 109.5 no
C11 O4 H4 109.5 no
O1 C1 C2 118.7(3) no
O1 C1 C6 123.7(3) no
C2 C1 C6 117.5(3) no
C3 C2 C1 121.7(3) no
C3 C2 H2 119.1 no
C1 C2 H2 119.1 no
C2 C3 C4 120.9(3) no
C2 C3 H3A 119.5 no
C4 C3 H3A 119.5 no
C5 C4 C3 119.1(3) no
C5 C4 H4A 120.5 no
C3 C4 H4A 120.5 no
C4 C5 C6 121.9(3) no
C4 C5 H5 119.1 no
C6 C5 H5 119.1 no
C5 C6 C1 118.7(3) no
C5 C6 C7 117.6(3) no
C1 C6 C7 123.6(3) no
N1 C7 C6 126.4(3) no
N1 C7 H7 116.8 no
C6 C7 H7 116.8 no
N1 C8 C11 109.1(2) no
N1 C8 C10 113.2(2) no
C11 C8 C10 111.6(2) no
N1 C8 C9 105.5(2) no
C11 C8 C9 108.3(3) no
C10 C8 C9 108.9(2) no
O2 C9 C8 107.2(2) no
O2 C9 H9A 110.3 no
C8 C9 H9A 110.3 no
O2 C9 H9B 110.3 no
C8 C9 H9B 110.3 no
H9A C9 H9B 108.5 no
O3 C10 C8 108.1(2) no
O3 C10 H10A 110.1 no
C8 C10 H10A 110.1 no
O3 C10 H10B 110.1 no
C8 C10 H10B 110.1 no
H10A C10 H10B 108.4 no
O4 C11 C8 112.2(2) no
O4 C11 H11A 109.2 no
C8 C11 H11A 109.2 no
O4 C11 H11B 109.2 no
C8 C11 H11B 109.2 no
H11A C11 H11B 107.9 no

loop_
_geom_bond_atom_site_label_1
_geom_bond_atom_site_label_2
_geom_bond_distance
_geom_bond_publ_flag
Cu1 O1 1.885(2) yes
Cu1 N1 1.951(2) yes
Cu1 O2 1.979(2) yes
Cu1 Cl1 2.2366(8) yes
N1 C7 1.286(4) no
N1 C8 1.481(4) no
O1 C1 1.313(4) no
O2 C9 1.426(3) no
O2 H2A 0.82 no
O3 C10 1.429(4) no
O3 H3 0.82 no
O4 C11 1.417(4) no
O4 H4 0.82 no
C1 C2 1.408(4) no
C1 C6 1.421(4) no
C2 C3 1.367(5) no
C2 H2 0.93 no
C3 C4 1.386(5) no
C3 H3A 0.93 no
C4 C5 1.365(5) no
C4 H4A 0.93 no
C5 C6 1.415(4) no
C5 H5 0.93 no
C6 C7 1.430(4) no
C7 H7 0.93 no
C8 C11 1.538(4) no
C8 C10 1.529(4) no
C8 C9 1.535(4) no
C9 H9A 0.97 no
C9 H9B 0.97 no
C10 H10A 0.97 no
C10 H10B 0.97 no
C11 H11A 0.97 no
C11 H11B 0.97 no

loop_
_geom_torsion_atom_site_label_1
_geom_torsion_atom_site_label_2
_geom_torsion_atom_site_label_3
_geom_torsion_atom_site_label_4
_geom_torsion
_geom_torsion_publ_flag
O1 Cu1 N1 C7 5.2(2) no
O2 Cu1 N1 C7 175.2(2) no
O1 Cu1 N1 C8 -178.54(19) no
O2 Cu1 N1 C8 -8.59(19) no
N1 Cu1 O1 C1 -2.7(3) no
O2 Cu1 O1 C1 -74.0(6) no
Cl1 Cu1 O1 C1 175.1(3) no
O1 Cu1 O2 C9 54.0(6) no
N1 Cu1 O2 C9 -18.4(2) no
Cl1 Cu1 O2 C9 165.2(2) no
Cu1 O1 C1 C2 176.9(2) no
Cu1 O1 C1 C6 -1.4(4) no
O1 C1 C2 C3 178.9(3) no
C6 C1 C2 C3 -2.8(5) no
C1 C2 C3 C4 -1.0(6) no
C2 C3 C4 C5 3.1(6) no
C3 C4 C5 C6 -1.4(6) no
C4 C5 C6 C1 -2.4(5) no
C4 C5 C6 C7 175.9(3) no
O1 C1 C6 C5 -177.4(3) no
C2 C1 C6 C5 4.4(5) no
O1 C1 C6 C7 4.5(5) no
C2 C1 C6 C7 -173.8(3) no
C8 N1 C7 C6 -179.9(3) no
Cu1 N1 C7 C6 -3.9(4) no
C5 C6 C7 N1 -179.7(3) no
C1 C6 C7 N1 -1.6(5) no
C7 N1 C8 C11 91.1(3) no
Cu1 N1 C8 C11 -85.3(2) no
C7 N1 C8 C10 -33.9(4) no
Cu1 N1 C8 C10 149.79(18) no
C7 N1 C8 C9 -152.8(3) no
Cu1 N1 C8 C9 30.9(3) no
Cu1 O2 C9 C8 39.6(3) no
N1 C8 C9 O2 -43.8(3) no
C11 C8 C9 O2 72.9(3) no
C10 C8 C9 O2 -165.6(2) no
N1 C8 C10 O3 -167.3(2) no
C11 C8 C10 O3 69.1(3) no
C9 C8 C10 O3 -50.3(3) no
N1 C8 C11 O4 -68.1(3) no
C10 C8 C11 O4 57.7(3) no
C9 C8 C11 O4 177.5(2) no
